data_7121629
loop_
_publ_author_name
'Li, Ni-Ya'
'Liu, Dong'
'Abrahams, Brendan F.'
'Lang, Jian-Ping'

_publ_section_title
;
 Covalent switching, involving divinylbenzene ligands within 3D
 coordination polymers, indicated by changes in fluorescence.
;
_journal_issue 46
_journal_name_full 'Chemical communications (Cambridge, England)'
_journal_page_first 5831
_journal_page_last 5834
_journal_paper_doi 10.1039/c8cc02743a
_journal_volume 54
_journal_year 2018
_chemical_formula_moiety 'C32 H22 N2 O4 Zn'
_chemical_formula_sum 'C32 H22 N2 O4 Zn'
_chemical_formula_weight 563.91
_space_group_crystal_system monoclinic
_space_group_IT_number 14
_space_group_name_Hall '-P 2yn'
_space_group_name_H-M_alt 'P 1 21/n 1'
_symmetry_space_group_name_Hall '-P 2yn'
_symmetry_space_group_name_H-M 'P 1 21/n 1'
_atom_sites_solution_hydrogens geom
_audit_creation_method SHELXL-2014/7
_audit_update_record
;
2018-02-19 deposited with the CCDC.
2018-05-08 downloaded from the CCDC.
;
_cell_angle_alpha 90
_cell_angle_beta 93.47(3)
_cell_angle_gamma 90
_cell_formula_units_Z 4
_cell_length_a 10.553(2)
_cell_length_b 13.677(3)
_cell_length_c 17.241(3)
_cell_measurement_reflns_used 44964
_cell_measurement_temperature 223(2)
_cell_measurement_theta_max 27.55
_cell_measurement_theta_min 2.789
_cell_volume 2483.9(8)
_computing_cell_refinement 'Bruker SMART'
_computing_data_collection 'Bruker SMART'
_computing_data_reduction 'Bruker SAINT'
_computing_molecular_graphics CRYSTALMAKER
_computing_structure_refinement 'SHELXL-2014/7 (Sheldrick, 2014)'
_computing_structure_solution 'SHELXL-2014/7 (Sheldrick, 2014)'
_diffrn_ambient_temperature 223(2)
_diffrn_measured_fraction_theta_full 0.996
_diffrn_measured_fraction_theta_max 0.996
_diffrn_measurement_device_type 'CCD area detector'
_diffrn_measurement_method 'phi and omega scans'
_diffrn_radiation_type MoK\a
_diffrn_radiation_wavelength 0.71073
_diffrn_reflns_av_R_equivalents 0.0304
_diffrn_reflns_av_unetI/netI 0.0180
_diffrn_reflns_Laue_measured_fraction_full 0.996
_diffrn_reflns_Laue_measured_fraction_max 0.996
_diffrn_reflns_limit_h_max 13
_diffrn_reflns_limit_h_min -12
_diffrn_reflns_limit_k_max 17
_diffrn_reflns_limit_k_min -17
_diffrn_reflns_limit_l_max 22
_diffrn_reflns_limit_l_min -22
_diffrn_reflns_number 44964
_diffrn_reflns_point_group_measured_fraction_full 0.996
_diffrn_reflns_point_group_measured_fraction_max 0.996
_diffrn_reflns_theta_full 25.242
_diffrn_reflns_theta_max 27.541
_diffrn_reflns_theta_min 2.797
_diffrn_source 'fine-focus sealed tube'
_exptl_absorpt_coefficient_mu 1.032
_exptl_absorpt_correction_T_max 0.924
_exptl_absorpt_correction_T_min 0.868
_exptl_absorpt_correction_type multi-scan
_exptl_absorpt_process_details 'Sadabs, (Sheldrick 2001)'
_exptl_crystal_colour light-yellow
_exptl_crystal_density_diffrn 1.508
_exptl_crystal_description block
_exptl_crystal_F_000 1160
_exptl_crystal_size_max 0.110
_exptl_crystal_size_mid 0.100
_exptl_crystal_size_min 0.080
_refine_diff_density_max 0.700
_refine_diff_density_min -0.488
_refine_diff_density_rms 0.057
_refine_ls_extinction_method none
_refine_ls_goodness_of_fit_ref 1.062
_refine_ls_hydrogen_treatment constr
_refine_ls_matrix_type full
_refine_ls_number_parameters 352
_refine_ls_number_reflns 5715
_refine_ls_number_restraints 0
_refine_ls_restrained_S_all 1.062
_refine_ls_R_factor_all 0.0408
_refine_ls_R_factor_gt 0.0319
_refine_ls_shift/su_max 0.001
_refine_ls_shift/su_mean 0.000
_refine_ls_structure_factor_coef Fsqd
_refine_ls_weighting_details 'w=1/[\s^2^(Fo^2^)+(0.0364P)^2^+1.8303P] where P=(Fo^2^+2Fc^2^)/3'
_refine_ls_weighting_scheme calc
_refine_ls_wR_factor_gt 0.0772
_refine_ls_wR_factor_ref 0.0836
_reflns_Friedel_coverage 0.000
_reflns_number_gt 4886
_reflns_number_total 5715
_reflns_threshold_expression 'I > 2\s(I)'
_cod_data_source_file c8cc02743a2.cif
_cod_data_source_block 2
_cod_depositor_comments 'Adding full bibliography for 7121628--7121632.cif.'
_cod_database_code 7121629
_shelx_shelxl_version_number 2014/7
_shelx_space_group_comment
;
The symmetry employed for this shelxl refinement is uniquely defined
by the following loop, which should always be used as a source of
symmetry information in preference to the above space-group names.
They are only intended as comments.
;
_shelx_estimated_absorpt_t_min 0.895
_shelx_estimated_absorpt_t_max 0.922

loop_
_space_group_symop_operation_xyz
'x, y, z'
'-x+1/2, y+1/2, -z+1/2'
'-x, -y, -z'
'x-1/2, -y-1/2, z-1/2'

loop_
_atom_site_label
_atom_site_type_symbol
_atom_site_fract_x
_atom_site_fract_y
_atom_site_fract_z
_atom_site_U_iso_or_equiv
_atom_site_adp_type
_atom_site_occupancy
_atom_site_site_symmetry_order
_atom_site_calc_flag
_atom_site_refinement_flags_posn
_atom_site_refinement_flags_adp
Zn1 Zn 0.42087(2) 0.60125(2) 0.57111(2) 0.02372(7) Uani 1 1 d . .
N1 N 0.58592(15) 0.65273(12) 0.64076(9) 0.0313(3) Uani 1 1 d . .
N2 N 1.26127(15) 1.55422(12) 0.49495(9) 0.0307(3) Uani 1 1 d . .
O1 O 0.31395(15) 0.58564(10) 0.67281(9) 0.0428(4) Uani 1 1 d . .
O2 O 0.30912(14) 0.72837(10) 0.61796(8) 0.0377(3) Uani 1 1 d . .
O3 O -0.00370(14) 0.82665(9) 0.98136(7) 0.0335(3) Uani 1 1 d . .
O4 O 0.01561(13) 0.95896(9) 0.90921(8) 0.0318(3) Uani 1 1 d . .
C1 C 0.6261(2) 0.60402(18) 0.70461(14) 0.0484(6) Uani 1 1 d . .
H1 H 0.5858 0.5449 0.7162 0.058 Uiso 1 1 calc R U
C2 C 0.7237(3) 0.6364(2) 0.75414(17) 0.0700(9) Uani 1 1 d . .
H2 H 0.7486 0.6006 0.7990 0.084 Uiso 1 1 calc R U
C3 C 0.7843(3) 0.7215(2) 0.73743(16) 0.0590(7) Uani 1 1 d . .
H3 H 0.8511 0.7446 0.7711 0.071 Uiso 1 1 calc R U
C4 C 0.7474(2) 0.77366(16) 0.67105(13) 0.0415(5) Uani 1 1 d . .
C5 C 0.6461(2) 0.73571(14) 0.62470(12) 0.0356(4) Uani 1 1 d . .
H5 H 0.6186 0.7704 0.5797 0.043 Uiso 1 1 calc R U
C6 C 0.8164(2) 0.86349(18) 0.65391(15) 0.0502(6) Uani 1 1 d . .
H6 H 0.8764 0.8852 0.6926 0.060 Uiso 1 1 calc R U
C7 C 0.8041(2) 0.91648(17) 0.59149(14) 0.0446(5) Uani 1 1 d . .
H7 H 0.7443 0.8957 0.5523 0.054 Uiso 1 1 calc R U
C8 C 0.8762(2) 1.00711(16) 0.57646(14) 0.0422(5) Uani 1 1 d . .
C9 C 0.8299(2) 1.07099(18) 0.51969(15) 0.0464(5) Uani 1 1 d . .
H9 H 0.7547 1.0551 0.4904 0.056 Uiso 1 1 calc R U
C10 C 0.8910(2) 1.15757(16) 0.50484(14) 0.0431(5) Uani 1 1 d . .
H10 H 0.8561 1.1994 0.4659 0.052 Uiso 1 1 calc R U
C11 C 1.0028(2) 1.18441(15) 0.54608(13) 0.0398(5) Uani 1 1 d . .
C12 C 1.0492(2) 1.11997(19) 0.60362(15) 0.0509(6) Uani 1 1 d . .
H12 H 1.1240 1.1357 0.6334 0.061 Uiso 1 1 calc R U
C13 C 0.9869(2) 1.03279(18) 0.61788(15) 0.0505(6) Uani 1 1 d . .
H13 H 1.0211 0.9904 0.6567 0.061 Uiso 1 1 calc R U
C14 C 1.0718(2) 1.27504(16) 0.53070(14) 0.0439(5) Uani 1 1 d . .
H14 H 1.1390 1.2921 0.5664 0.053 Uiso 1 1 calc R U
C15 C 1.0482(2) 1.33455(16) 0.47147(13) 0.0418(5) Uani 1 1 d . .
H15 H 0.9831 1.3155 0.4350 0.050 Uiso 1 1 calc R U
C16 C 1.11227(19) 1.42728(16) 0.45602(12) 0.0362(4) Uani 1 1 d . .
C17 C 1.0810(2) 1.47912(19) 0.38835(14) 0.0501(6) Uani 1 1 d . .
H17 H 1.0210 1.4536 0.3512 0.060 Uiso 1 1 calc R U
C18 C 1.1377(2) 1.5678(2) 0.37555(15) 0.0525(6) Uani 1 1 d . .
H18 H 1.1157 1.6037 0.3302 0.063 Uiso 1 1 calc R U
C19 C 1.2268(2) 1.60317(15) 0.42966(13) 0.0392(5) Uani 1 1 d . .
H19 H 1.2650 1.6639 0.4207 0.047 Uiso 1 1 calc R U
C20 C 1.20324(18) 1.46922(14) 0.50750(11) 0.0322(4) Uani 1 1 d . .
H20 H 1.2253 1.4358 0.5540 0.039 Uiso 1 1 calc R U
C21 C 0.19874(16) 0.71290(12) 0.73414(9) 0.0233(3) Uani 1 1 d . .
C22 C 0.19206(18) 0.81303(13) 0.73836(10) 0.0288(4) Uani 1 1 d . .
H22 H 0.2282 0.8510 0.7000 0.035 Uiso 1 1 calc R U
C23 C 0.13274(18) 0.85978(12) 0.79852(10) 0.0274(4) Uani 1 1 d . .
H23 H 0.1304 0.9285 0.7998 0.033 Uiso 1 1 calc R U
C24 C 0.07781(15) 0.80792(12) 0.85578(9) 0.0210(3) Uani 1 1 d . .
C25 C 0.07510(15) 0.70300(12) 0.85175(9) 0.0205(3) Uani 1 1 d . .
C26 C 0.13697(15) 0.65528(12) 0.78986(9) 0.0207(3) Uani 1 1 d . .
C27 C 0.13116(18) 0.55119(13) 0.78562(11) 0.0296(4) Uani 1 1 d . .
H27 H 0.1721 0.5187 0.7461 0.036 Uiso 1 1 calc R U
C28 C 0.0676(2) 0.49769(14) 0.83760(12) 0.0376(4) Uani 1 1 d . .
H28 H 0.0655 0.4292 0.8337 0.045 Uiso 1 1 calc R U
C29 C 0.0056(2) 0.54457(15) 0.89660(12) 0.0387(5) Uani 1 1 d . .
H29 H -0.0394 0.5073 0.9315 0.046 Uiso 1 1 calc R U
C30 C 0.00969(18) 0.64407(14) 0.90403(10) 0.0300(4) Uani 1 1 d . .
H30 H -0.0316 0.6740 0.9446 0.036 Uiso 1 1 calc R U
C31 C 0.27736(17) 0.67292(13) 0.67061(10) 0.0269(4) Uani 1 1 d . .
C32 C 0.02584(15) 0.86871(12) 0.92046(9) 0.0225(3) Uani 1 1 d . .

loop_
_atom_site_aniso_label
_atom_site_aniso_U_11
_atom_site_aniso_U_22
_atom_site_aniso_U_33
_atom_site_aniso_U_23
_atom_site_aniso_U_13
_atom_site_aniso_U_12
Zn1 0.03233(12) 0.02025(11) 0.01995(11) -0.00047(7) 0.01285(8) -0.00289(8)
N1 0.0347(8) 0.0302(8) 0.0294(8) 0.0020(6) 0.0052(6) -0.0052(6)
N2 0.0304(8) 0.0300(8) 0.0325(8) -0.0029(6) 0.0084(6) -0.0006(6)
O1 0.0582(9) 0.0279(7) 0.0455(8) -0.0017(6) 0.0306(7) 0.0092(6)
O2 0.0487(8) 0.0394(8) 0.0269(7) 0.0034(6) 0.0191(6) 0.0087(6)
O3 0.0513(8) 0.0309(7) 0.0198(6) 0.0007(5) 0.0152(6) 0.0132(6)
O4 0.0407(7) 0.0217(6) 0.0348(7) -0.0063(5) 0.0172(6) -0.0002(5)
C1 0.0510(13) 0.0489(13) 0.0441(12) 0.0172(10) -0.0066(10) -0.0143(10)
C2 0.0701(19) 0.077(2) 0.0591(16) 0.0285(15) -0.0252(14) -0.0220(16)
C3 0.0496(14) 0.0684(17) 0.0566(15) 0.0082(13) -0.0164(12) -0.0161(13)
C4 0.0372(11) 0.0405(11) 0.0470(12) -0.0054(9) 0.0058(9) -0.0096(9)
C5 0.0440(11) 0.0302(9) 0.0329(10) 0.0023(8) 0.0044(8) -0.0062(8)
C6 0.0516(14) 0.0465(13) 0.0520(14) -0.0032(11) -0.0008(11) -0.0156(11)
C7 0.0399(11) 0.0441(12) 0.0494(13) -0.0074(10) -0.0006(10) -0.0041(9)
C8 0.0409(11) 0.0375(11) 0.0490(13) -0.0047(9) 0.0091(9) -0.0038(9)
C9 0.0397(12) 0.0462(12) 0.0530(13) 0.0003(11) 0.0002(10) -0.0106(10)
C10 0.0393(11) 0.0381(11) 0.0512(13) 0.0040(10) -0.0028(10) -0.0058(9)
C11 0.0368(11) 0.0359(11) 0.0465(12) -0.0023(9) 0.0016(9) -0.0030(9)
C12 0.0402(12) 0.0564(15) 0.0547(14) 0.0011(11) -0.0086(11) -0.0061(10)
C13 0.0555(14) 0.0456(13) 0.0503(13) 0.0115(11) 0.0019(11) 0.0021(11)
C14 0.0356(11) 0.0405(12) 0.0548(13) -0.0035(10) -0.0045(10) -0.0071(9)
C15 0.0353(11) 0.0428(12) 0.0468(12) -0.0068(10) -0.0005(9) -0.0115(9)
C16 0.0303(9) 0.0375(10) 0.0410(11) -0.0048(9) 0.0047(8) -0.0038(8)
C17 0.0442(12) 0.0614(15) 0.0434(13) -0.0003(11) -0.0087(10) -0.0101(11)
C18 0.0503(13) 0.0603(15) 0.0457(13) 0.0161(11) -0.0065(11) -0.0019(12)
C19 0.0372(11) 0.0355(10) 0.0454(12) 0.0055(9) 0.0062(9) 0.0013(8)
C20 0.0306(9) 0.0329(10) 0.0338(10) -0.0009(8) 0.0065(8) -0.0022(7)
C21 0.0280(8) 0.0243(8) 0.0181(7) -0.0029(6) 0.0060(6) 0.0023(6)
C22 0.0399(10) 0.0242(8) 0.0241(8) 0.0006(7) 0.0161(7) -0.0005(7)
C23 0.0376(10) 0.0188(8) 0.0269(8) -0.0025(7) 0.0126(7) -0.0001(7)
C24 0.0239(8) 0.0229(8) 0.0168(7) -0.0034(6) 0.0050(6) 0.0010(6)
C25 0.0229(7) 0.0214(7) 0.0176(7) -0.0013(6) 0.0034(6) 0.0002(6)
C26 0.0234(8) 0.0201(7) 0.0187(7) -0.0019(6) 0.0027(6) 0.0008(6)
C27 0.0361(10) 0.0221(8) 0.0315(9) -0.0050(7) 0.0093(7) 0.0016(7)
C28 0.0482(12) 0.0202(8) 0.0455(12) 0.0001(8) 0.0127(9) -0.0041(8)
C29 0.0501(12) 0.0312(10) 0.0365(10) 0.0046(8) 0.0173(9) -0.0094(9)
C30 0.0366(10) 0.0289(9) 0.0258(9) -0.0016(7) 0.0116(7) -0.0042(7)
C31 0.0301(9) 0.0301(9) 0.0211(8) -0.0044(7) 0.0054(7) 0.0026(7)
C32 0.0228(8) 0.0243(8) 0.0208(8) -0.0045(6) 0.0051(6) 0.0026(6)

loop_
_atom_type_symbol
_atom_type_description
_atom_type_scat_dispersion_real
_atom_type_scat_dispersion_imag
_atom_type_scat_source
C C 0.0033 0.0016 'International Tables Vol C Tables 4.2.6.8 and 6.1.1.4'
H H 0.0000 0.0000 'International Tables Vol C Tables 4.2.6.8 and 6.1.1.4'
N N 0.0061 0.0033 'International Tables Vol C Tables 4.2.6.8 and 6.1.1.4'
O O 0.0106 0.0060 'International Tables Vol C Tables 4.2.6.8 and 6.1.1.4'
Zn Zn 0.2839 1.4301 'International Tables Vol C Tables 4.2.6.8 and 6.1.1.4'

loop_
_geom_angle_atom_site_label_1
_geom_angle_atom_site_label_2
_geom_angle_atom_site_label_3
_geom_angle
_geom_angle_site_symmetry_1
_geom_angle_site_symmetry_3
O3 Zn1 O4 116.11(5) 4_675 2_546
O3 Zn1 O1 156.22(5) 4_675 .
O4 Zn1 O1 87.36(5) 2_546 .
O3 Zn1 N2 90.49(6) 4_675 1_445
O4 Zn1 N2 92.98(6) 2_546 1_445
O1 Zn1 N2 92.15(6) . 1_445
O3 Zn1 N1 85.75(6) 4_675 .
O4 Zn1 N1 88.48(6) 2_546 .
O1 Zn1 N1 91.39(6) . .
N2 Zn1 N1 176.23(6) 1_445 .
O3 Zn1 O2 97.73(5) 4_675 .
O4 Zn1 O2 145.66(5) 2_546 .
O1 Zn1 O2 58.55(5) . .
N2 Zn1 O2 92.37(6) 1_445 .
N1 Zn1 O2 88.37(6) . .
O3 Zn1 C31 126.86(6) 4_675 .
O4 Zn1 C31 116.64(5) 2_546 .
O1 Zn1 C31 29.39(5) . .
N2 Zn1 C31 92.87(6) 1_445 .
N1 Zn1 C31 89.57(6) . .
O2 Zn1 C31 29.16(5) . .
C1 N1 C5 117.62(18) . .
C1 N1 Zn1 119.90(14) . .
C5 N1 Zn1 122.36(13) . .
C20 N2 C19 117.78(18) . .
C20 N2 Zn1 120.40(13) . 1_665
C19 N2 Zn1 121.42(14) . 1_665
C31 O1 Zn1 93.25(11) . .
C31 O2 Zn1 87.80(11) . .
C32 O3 Zn1 122.87(11) . 4_576
C32 O4 Zn1 150.77(13) . 2_556
N1 C1 C2 122.8(2) . .
N1 C1 H1 118.6 . .
C2 C1 H1 118.6 . .
C3 C2 C1 119.2(2) . .
C3 C2 H2 120.4 . .
C1 C2 H2 120.4 . .
C2 C3 C4 120.1(2) . .
C2 C3 H3 119.9 . .
C4 C3 H3 119.9 . .
C3 C4 C5 116.7(2) . .
C3 C4 C6 118.7(2) . .
C5 C4 C6 124.6(2) . .
N1 C5 C4 123.63(19) . .
N1 C5 H5 118.2 . .
C4 C5 H5 118.2 . .
C7 C6 C4 127.5(2) . .
C7 C6 H6 116.2 . .
C4 C6 H6 116.2 . .
C6 C7 C8 125.7(2) . .
C6 C7 H7 117.1 . .
C8 C7 H7 117.1 . .
C13 C8 C9 117.4(2) . .
C13 C8 C7 123.4(2) . .
C9 C8 C7 119.3(2) . .
C8 C9 C10 121.7(2) . .
C8 C9 H9 119.1 . .
C10 C9 H9 119.1 . .
C9 C10 C11 121.6(2) . .
C9 C10 H10 119.2 . .
C11 C10 H10 119.2 . .
C10 C11 C12 116.6(2) . .
C10 C11 C14 123.0(2) . .
C12 C11 C14 120.4(2) . .
C13 C12 C11 121.3(2) . .
C13 C12 H12 119.4 . .
C11 C12 H12 119.4 . .
C8 C13 C12 121.5(2) . .
C8 C13 H13 119.3 . .
C12 C13 H13 119.3 . .
C15 C14 C11 126.1(2) . .
C15 C14 H14 117.0 . .
C11 C14 H14 117.0 . .
C14 C15 C16 127.3(2) . .
C14 C15 H15 116.3 . .
C16 C15 H15 116.3 . .
C17 C16 C20 116.4(2) . .
C17 C16 C15 120.3(2) . .
C20 C16 C15 123.2(2) . .
C18 C17 C16 120.1(2) . .
C18 C17 H17 119.9 . .
C16 C17 H17 119.9 . .
C19 C18 C17 119.2(2) . .
C19 C18 H18 120.4 . .
C17 C18 H18 120.4 . .
N2 C19 C18 122.3(2) . .
N2 C19 H19 118.8 . .
C18 C19 H19 118.8 . .
N2 C20 C16 124.06(19) . .
N2 C20 H20 118.0 . .
C16 C20 H20 118.0 . .
C22 C21 C26 119.15(15) . .
C22 C21 C31 115.47(15) . .
C26 C21 C31 125.34(15) . .
C21 C22 C23 121.46(16) . .
C21 C22 H22 119.3 . .
C23 C22 H22 119.3 . .
C24 C23 C22 121.66(16) . .
C24 C23 H23 119.2 . .
C22 C23 H23 119.2 . .
C23 C24 C25 119.31(14) . .
C23 C24 C32 115.60(15) . .
C25 C24 C32 125.09(14) . .
C30 C25 C24 123.06(15) . .
C30 C25 C26 118.22(15) . .
C24 C25 C26 118.66(14) . .
C27 C26 C21 122.38(15) . .
C27 C26 C25 118.03(15) . .
C21 C26 C25 119.57(14) . .
C28 C27 C26 121.53(16) . .
C28 C27 H27 119.2 . .
C26 C27 H27 119.2 . .
C27 C28 C29 120.16(18) . .
C27 C28 H28 119.9 . .
C29 C28 H28 119.9 . .
C30 C29 C28 120.74(17) . .
C30 C29 H29 119.6 . .
C28 C29 H29 119.6 . .
C29 C30 C25 121.30(16) . .
C29 C30 H30 119.4 . .
C25 C30 H30 119.4 . .
O2 C31 O1 120.39(16) . .
O2 C31 C21 119.39(16) . .
O1 C31 C21 120.16(16) . .
O2 C31 Zn1 63.04(9) . .
O1 C31 Zn1 57.36(9) . .
C21 C31 Zn1 175.98(13) . .
O3 C32 O4 123.95(15) . .
O3 C32 C24 118.87(15) . .
O4 C32 C24 117.19(14) . .

loop_
_geom_bond_atom_site_label_1
_geom_bond_atom_site_label_2
_geom_bond_distance
_geom_bond_site_symmetry_2
Zn1 O3 2.0370(12) 4_675
Zn1 O4 2.0795(13) 2_546
Zn1 O1 2.1524(15) .
Zn1 N2 2.1695(17) 1_445
Zn1 N1 2.1721(17) .
Zn1 O2 2.2763(14) .
Zn1 C31 2.5520(18) .
N1 C1 1.334(3) .
N1 C5 1.337(2) .
N2 C20 1.338(2) .
N2 C19 1.341(3) .
N2 Zn1 2.1695(17) 1_665
O1 C31 1.255(2) .
O2 C31 1.244(2) .
O3 C32 1.253(2) .
O3 Zn1 2.0371(13) 4_576
O4 C32 1.253(2) .
O4 Zn1 2.0795(13) 2_556
C1 C2 1.371(4) .
C1 H1 0.9400 .
C2 C3 1.367(4) .
C2 H2 0.9400 .
C3 C4 1.384(3) .
C3 H3 0.9400 .
C4 C5 1.396(3) .
C4 C6 1.467(3) .
C5 H5 0.9400 .
C6 C7 1.297(3) .
C6 H6 0.9400 .
C7 C8 1.486(3) .
C7 H7 0.9400 .
C8 C13 1.377(3) .
C8 C9 1.379(3) .
C9 C10 1.380(3) .
C9 H9 0.9400 .
C10 C11 1.390(3) .
C10 H10 0.9400 .
C11 C12 1.393(3) .
C11 C14 1.470(3) .
C12 C13 1.391(3) .
C12 H12 0.9400 .
C13 H13 0.9400 .
C14 C15 1.318(3) .
C14 H14 0.9400 .
C15 C16 1.469(3) .
C15 H15 0.9400 .
C16 C17 1.388(3) .
C16 C20 1.391(3) .
C17 C18 1.376(4) .
C17 H17 0.9400 .
C18 C19 1.372(3) .
C18 H18 0.9400 .
C19 H19 0.9400 .
C20 H20 0.9400 .
C21 C22 1.373(2) .
C21 C26 1.430(2) .
C21 C31 1.516(2) .
C22 C23 1.398(2) .
C22 H22 0.9400 .
C23 C24 1.372(2) .
C23 H23 0.9400 .
C24 C25 1.437(2) .
C24 C32 1.520(2) .
C25 C30 1.419(2) .
C25 C26 1.441(2) .
C26 C27 1.427(2) .
C27 C28 1.364(3) .
C27 H27 0.9400 .
C28 C29 1.398(3) .
C28 H28 0.9400 .
C29 C30 1.367(3) .
C29 H29 0.9400 .
C30 H30 0.9400 .
